data_7048888
loop_
_publ_author_name
'Arata, Shogo'
'Sunada, Yusuke'

_publ_section_title
;
 An isolable iron(ii) bis(supersilyl) complex as an effective catalyst for
 reduction reactions.
;
_journal_issue 9
_journal_name_full 'Dalton transactions (Cambridge, England : 2003)'
_journal_page_first 2891
_journal_page_last 2895
_journal_paper_doi 10.1039/c9dt00116f
_journal_volume 48
_journal_year 2019
_chemical_formula_moiety 'C34 H70 Fe O4 Si8'
_chemical_formula_sum 'C34 H70 Fe O4 Si8'
_chemical_formula_weight 823.46
_space_group_crystal_system monoclinic
_space_group_IT_number 13
_space_group_name_Hall '-P 2yc'
_space_group_name_H-M_alt 'P 1 2/c 1'
_symmetry_space_group_name_Hall '-P 2yc'
_symmetry_space_group_name_H-M 'P 1 2/c 1'
_atom_sites_solution_hydrogens geom
_atom_sites_solution_primary direct
_atom_sites_solution_secondary difmap
_audit_update_record
;
2018-12-10 deposited with the CCDC.
2019-02-06 downloaded from the CCDC.
;
_cell_angle_alpha 90.0000
_cell_angle_beta 111.077(4)
_cell_angle_gamma 90.0000
_cell_formula_units_Z 2
_cell_length_a 13.790(3)
_cell_length_b 10.428(2)
_cell_length_c 18.950(5)
_cell_measurement_reflns_used 5197
_cell_measurement_temperature 183
_cell_measurement_theta_max 27.49
_cell_measurement_theta_min 3.00
_cell_volume 2542.7(10)
_computing_cell_refinement CrystalClear
_computing_data_collection 'CrystalClear (Rigaku Inc., 2008)'
_computing_data_reduction CrystalClear
_computing_molecular_graphics 'CrystalStructure 4.2.5'
_computing_publication_material 'CrystalStructure 4.2.5 (Rigaku, 2017)'
_computing_structure_refinement 'SHELXL Version 2017/1 (Sheldrick, 2008)'
_computing_structure_solution 'Il Milione (Burla, et al., 2007)'
_diffrn_ambient_temperature 183
_diffrn_detector_area_resol_mean 7.111
_diffrn_measured_fraction_theta_full 0.985
_diffrn_measured_fraction_theta_max 0.971
_diffrn_measurement_device_type 'Rigaku Saturn724'
_diffrn_measurement_method \w
_diffrn_radiation_type 'Mo K\a'
_diffrn_radiation_wavelength 0.71075
_diffrn_reflns_av_R_equivalents 0.0358
_diffrn_reflns_Laue_measured_fraction_full 0.985
_diffrn_reflns_Laue_measured_fraction_max 0.971
_diffrn_reflns_limit_h_max 17
_diffrn_reflns_limit_h_min -14
_diffrn_reflns_limit_k_max 13
_diffrn_reflns_limit_k_min -13
_diffrn_reflns_limit_l_max 18
_diffrn_reflns_limit_l_min -24
_diffrn_reflns_number 20592
_diffrn_reflns_point_group_measured_fraction_full 0.985
_diffrn_reflns_point_group_measured_fraction_max 0.971
_diffrn_reflns_theta_full 25.242
_diffrn_reflns_theta_max 27.475
_diffrn_reflns_theta_min 3.001
_diffrn_standards_number 0
_exptl_absorpt_coefficient_mu 0.513
_exptl_absorpt_correction_T_max 0.950
_exptl_absorpt_correction_T_min 0.841
_exptl_absorpt_correction_type multi-scan
_exptl_absorpt_process_details 'REQAB (Rigaku, 1998)'
_exptl_crystal_colour pueple
_exptl_crystal_density_diffrn 1.075
_exptl_crystal_density_method 'not measured'
_exptl_crystal_description prism
_exptl_crystal_F_000 888.00
_exptl_crystal_size_max 0.300
_exptl_crystal_size_mid 0.200
_exptl_crystal_size_min 0.100
_refine_diff_density_max 0.95
_refine_diff_density_min -0.78
_refine_ls_extinction_method none
_refine_ls_goodness_of_fit_ref 1.071
_refine_ls_hydrogen_treatment constr
_refine_ls_number_parameters 200
_refine_ls_number_reflns 5663
_refine_ls_number_restraints 0
_refine_ls_R_factor_all 0.0634
_refine_ls_R_factor_gt 0.0513
_refine_ls_shift/su_max 0.001
_refine_ls_structure_factor_coef Fsqd
_refine_ls_weighting_details 'w = 1/[\s^2^(Fo^2^)+(0.0783P)^2^+1.1831P] where P=(Fo^2^+2Fc^2^)/3'
_refine_ls_weighting_scheme calc
_refine_ls_wR_factor_gt 0.1352
_refine_ls_wR_factor_ref 0.1458
_reflns_Friedel_coverage 0.000
_reflns_number_gt 4573
_reflns_number_total 5663
_reflns_threshold_expression F^2^>2.0\s(F^2^)
_cod_data_source_file c9dt00116f2.cif
_cod_data_source_block Fe[Si(TMS)3]2(THF)2
_cod_depositor_comments 'Adding full bibliography for 7048888--7048889.cif.'
_cod_database_code 7048888

loop_
_space_group_symop_id
_space_group_symop_operation_xyz
1 +X,+Y,+Z
2 -X,+Y,1/2-Z
3 -X,-Y,-Z
4 +X,-Y,-1/2+Z

loop_
_atom_site_label
_atom_site_type_symbol
_atom_site_fract_x
_atom_site_fract_y
_atom_site_fract_z
_atom_site_U_iso_or_equiv
_atom_site_adp_type
_atom_site_occupancy
_atom_site_site_symmetry_order
_atom_site_calc_flag
_atom_site_refinement_flags_posn
_atom_site_refinement_flags_adp
_atom_site_refinement_flags_occupancy
Fe1 Fe 0.500000 0.88335(4) 0.250000 0.02655(14) Uani 1 2 d S T P
Si1 Si 0.31841(5) 0.97628(6) 0.21698(4) 0.03136(17) Uani 1 1 d . . .
Si2 Si 0.18218(5) 0.85507(7) 0.13095(4) 0.03651(18) Uani 1 1 d . . .
Si3 Si 0.26501(6) 1.00440(8) 0.32095(4) 0.0420(2) Uani 1 1 d . . .
Si4 Si 0.29258(6) 1.18051(7) 0.16088(5) 0.0425(2) Uani 1 1 d . . .
O1 O 0.50606(14) 0.73847(17) 0.32890(9) 0.0380(4) Uani 1 1 d . . .
O3 O 0.2343(5) 0.4777(6) 0.4029(4) 0.184(2) Uiso 1 1 d . . .
C1 C 0.1663(2) 0.8870(3) 0.02911(15) 0.0512(7) Uani 1 1 d . . .
H1A H 0.154924 0.978886 0.018466 0.061 Uiso 1 1 calc R U .
H1B H 0.229245 0.859939 0.020567 0.061 Uiso 1 1 calc R U .
H1C H 0.106510 0.838754 -0.004452 0.061 Uiso 1 1 calc R U .
C2 C 0.2037(2) 0.6772(3) 0.14701(17) 0.0514(7) Uani 1 1 d . . .
H2A H 0.271531 0.653969 0.145086 0.062 Uiso 1 1 calc R U .
H2B H 0.201701 0.654674 0.196693 0.062 Uiso 1 1 calc R U .
H2C H 0.148897 0.630380 0.107590 0.062 Uiso 1 1 calc R U .
C3 C 0.0502(2) 0.8871(3) 0.13596(18) 0.0550(8) Uani 1 1 d . . .
H3A H 0.034135 0.978701 0.128003 0.066 Uiso 1 1 calc R U .
H3B H -0.002486 0.837447 0.096698 0.066 Uiso 1 1 calc R U .
H3C H 0.050318 0.861741 0.185800 0.066 Uiso 1 1 calc R U .
C4 C 0.1502(2) 1.1141(3) 0.3014(2) 0.0587(9) Uani 1 1 d . . .
H4A H 0.165592 1.197025 0.283471 0.070 Uiso 1 1 calc R U .
H4B H 0.089356 1.075782 0.262528 0.070 Uiso 1 1 calc R U .
H4C H 0.135686 1.126575 0.347871 0.070 Uiso 1 1 calc R U .
C5 C 0.2270(3) 0.8494(4) 0.35464(19) 0.0598(8) Uani 1 1 d . . .
H5A H 0.284389 0.788024 0.365816 0.072 Uiso 1 1 calc R U .
H5B H 0.211603 0.865162 0.400502 0.072 Uiso 1 1 calc R U .
H5C H 0.165273 0.814369 0.315159 0.072 Uiso 1 1 calc R U .
C6 C 0.3703(3) 1.0775(4) 0.40455(18) 0.0708(11) Uani 1 1 d . . .
H6A H 0.433131 1.024642 0.417981 0.085 Uiso 1 1 calc R U .
H6B H 0.385646 1.164198 0.391592 0.085 Uiso 1 1 calc R U .
H6C H 0.346922 1.081605 0.447601 0.085 Uiso 1 1 calc R U .
C7 C 0.3585(3) 1.1906(3) 0.0902(2) 0.0632(9) Uani 1 1 d . . .
H7A H 0.331032 1.123665 0.051824 0.076 Uiso 1 1 calc R U .
H7B H 0.345392 1.274975 0.065792 0.076 Uiso 1 1 calc R U .
H7C H 0.433445 1.178390 0.115895 0.076 Uiso 1 1 calc R U .
C8 C 0.1525(3) 1.2266(3) 0.1098(2) 0.0637(9) Uani 1 1 d . . .
H8A H 0.115052 1.222516 0.145008 0.076 Uiso 1 1 calc R U .
H8B H 0.149017 1.314027 0.090145 0.076 Uiso 1 1 calc R U .
H8C H 0.120613 1.167090 0.067803 0.076 Uiso 1 1 calc R U .
C9 C 0.3490(3) 1.3112(3) 0.2322(2) 0.0646(9) Uani 1 1 d . . .
H9A H 0.316356 1.309067 0.270384 0.077 Uiso 1 1 calc R U .
H9B H 0.424062 1.297994 0.256785 0.077 Uiso 1 1 calc R U .
H9C H 0.336008 1.394579 0.206682 0.077 Uiso 1 1 calc R U .
C10 C 0.4362(2) 0.6305(3) 0.31733(16) 0.0455(7) Uani 1 1 d . . .
H10A H 0.436503 0.577937 0.273901 0.055 Uiso 1 1 calc R U .
H10B H 0.364325 0.659899 0.307812 0.055 Uiso 1 1 calc R U .
C11 C 0.4771(3) 0.5561(4) 0.38881(19) 0.0711(11) Uani 1 1 d . . .
H11A H 0.533900 0.497986 0.388831 0.085 Uiso 1 1 calc R U .
H11B H 0.421535 0.505103 0.396971 0.085 Uiso 1 1 calc R U .
C12 C 0.5172(3) 0.6605(4) 0.44866(17) 0.0666(10) Uani 1 1 d . . .
H12A H 0.461051 0.692899 0.464877 0.080 Uiso 1 1 calc R U .
H12B H 0.574829 0.628190 0.493463 0.080 Uiso 1 1 calc R U .
C13 C 0.5541(3) 0.7622(3) 0.40938(15) 0.0526(8) Uani 1 1 d . . .
H13A H 0.533961 0.847844 0.422002 0.063 Uiso 1 1 calc R U .
H13B H 0.630740 0.759138 0.425138 0.063 Uiso 1 1 calc R U .
C14 C 0.0616(10) 0.5182(13) 0.3528(7) 0.110(4) Uiso 0.5 1 d . . P
C16 C 0.2148(10) 0.4679(13) 0.4642(7) 0.108(4) Uiso 0.5 1 d . . P
C17 C 0.0884(9) 0.4771(11) 0.4352(6) 0.085(3) Uiso 0.5 1 d . . P
C18 C 0.0588(9) 0.4523(12) 0.3531(6) 0.097(3) Uiso 0.5 1 d . . P
C19 C 0.1019(12) 0.5316(14) 0.4380(8) 0.115(4) Uiso 0.5 1 d . . P
C20 C 0.2024(12) 0.5454(16) 0.4694(8) 0.129(4) Uiso 0.5 1 d . . P
C21 C 0.1521(6) 0.4875(7) 0.3331(5) 0.144(2) Uiso 1 1 d . . .

loop_
_atom_site_aniso_label
_atom_site_aniso_U_11
_atom_site_aniso_U_22
_atom_site_aniso_U_33
_atom_site_aniso_U_23
_atom_site_aniso_U_13
_atom_site_aniso_U_12
Fe1 0.0260(2) 0.0280(2) 0.0256(3) 0.000 0.00928(19) 0.000
Si1 0.0233(3) 0.0378(4) 0.0317(4) -0.0045(3) 0.0084(3) -0.0009(2)
Si2 0.0265(3) 0.0451(4) 0.0335(4) -0.0032(3) 0.0054(3) -0.0040(3)
Si3 0.0298(4) 0.0609(5) 0.0377(4) -0.0114(3) 0.0149(3) -0.0029(3)
Si4 0.0350(4) 0.0373(4) 0.0552(5) -0.0001(3) 0.0162(3) 0.0013(3)
O1 0.0474(10) 0.0383(9) 0.0243(9) 0.0037(7) 0.0081(7) -0.0107(8)
C1 0.0450(16) 0.0645(19) 0.0362(15) -0.0009(13) 0.0049(13) 0.0020(13)
C2 0.0525(17) 0.0474(16) 0.0475(17) -0.0054(13) 0.0098(14) -0.0117(13)
C3 0.0277(13) 0.075(2) 0.0570(19) -0.0073(15) 0.0091(13) -0.0096(13)
C4 0.0452(17) 0.068(2) 0.074(2) -0.0098(16) 0.0350(17) 0.0028(14)
C5 0.0543(18) 0.078(2) 0.0558(19) 0.0091(17) 0.0306(16) 0.0044(16)
C6 0.0480(18) 0.117(3) 0.0484(19) -0.030(2) 0.0188(15) -0.015(2)
C7 0.066(2) 0.058(2) 0.074(2) 0.0083(17) 0.0349(18) -0.0015(16)
C8 0.0480(17) 0.057(2) 0.080(2) 0.0159(17) 0.0162(17) 0.0137(15)
C9 0.064(2) 0.0458(18) 0.089(3) -0.0151(17) 0.0333(19) -0.0069(15)
C10 0.0515(16) 0.0426(15) 0.0415(15) -0.0005(11) 0.0158(13) -0.0166(12)
C11 0.086(3) 0.059(2) 0.059(2) 0.0232(17) 0.0148(19) -0.0192(19)
C12 0.072(2) 0.091(3) 0.0345(17) 0.0155(16) 0.0165(16) -0.0116(19)
C13 0.0660(19) 0.0590(18) 0.0263(14) -0.0021(12) 0.0087(13) -0.0166(15)

loop_
_atom_type_symbol
_atom_type_description
_atom_type_scat_dispersion_real
_atom_type_scat_dispersion_imag
_atom_type_scat_source
C C 0.0033 0.0016
;
International Tables for Crystallography
(Vol. C, Tables 4.2.6.8 and 6.1.1.4)
;
H H 0.0000 0.0000
;
International Tables for Crystallography
(Vol. C, Table 6.1.1.4)
;
O O 0.0106 0.0060
;
International Tables for Crystallography
(Vol. C, Tables 4.2.6.8 and 6.1.1.4)
;
Fe Fe 0.3463 0.8444
;
International Tables for Crystallography
(Vol. C, Tables 4.2.6.8 and 6.1.1.4)
;
Si Si 0.0817 0.0704
;
International Tables for Crystallography
(Vol. C, Tables 4.2.6.8 and 6.1.1.4)
;

loop_
_geom_angle_atom_site_label_1
_geom_angle_atom_site_label_2
_geom_angle_atom_site_label_3
_geom_angle
_geom_angle_site_symmetry_1
_geom_angle_site_symmetry_3
O1 Fe1 O1 88.32(10) . 2_655
O1 Fe1 Si1 108.32(5) . 2_655
O1 Fe1 Si1 103.42(5) 2_655 2_655
O1 Fe1 Si1 103.42(5) . .
O1 Fe1 Si1 108.32(5) 2_655 .
Si1 Fe1 Si1 135.23(4) 2_655 .
Si4 Si1 Si3 102.91(4) . .
Si4 Si1 Si2 102.66(4) . .
Si3 Si1 Si2 103.50(4) . .
Si4 Si1 Fe1 115.60(3) . .
Si3 Si1 Fe1 114.68(3) . .
Si2 Si1 Fe1 115.72(3) . .
C2 Si2 C3 105.33(15) . .
C2 Si2 C1 106.96(14) . .
C3 Si2 C1 105.10(14) . .
C2 Si2 Si1 112.03(10) . .
C3 Si2 Si1 114.38(11) . .
C1 Si2 Si1 112.41(10) . .
C4 Si3 C5 105.80(15) . .
C4 Si3 C6 105.07(17) . .
C5 Si3 C6 106.67(19) . .
C4 Si3 Si1 113.90(11) . .
C5 Si3 Si1 112.71(11) . .
C6 Si3 Si1 112.06(11) . .
C7 Si4 C9 106.98(17) . .
C7 Si4 C8 106.84(17) . .
C9 Si4 C8 105.49(17) . .
C7 Si4 Si1 109.94(12) . .
C9 Si4 Si1 112.05(13) . .
C8 Si4 Si1 115.07(12) . .
C10 O1 C13 108.66(19) . .
C10 O1 Fe1 126.62(15) . .
C13 O1 Fe1 120.75(16) . .
C16 O3 C21 119.8(8) . .
C16 O3 C20 30.5(7) . .
C21 O3 C20 110.2(7) . .
Si2 C1 H1A 109.5 . .
Si2 C1 H1B 109.5 . .
H1A C1 H1B 109.5 . .
Si2 C1 H1C 109.5 . .
H1A C1 H1C 109.5 . .
H1B C1 H1C 109.5 . .
Si2 C2 H2A 109.5 . .
Si2 C2 H2B 109.5 . .
H2A C2 H2B 109.5 . .
Si2 C2 H2C 109.5 . .
H2A C2 H2C 109.5 . .
H2B C2 H2C 109.5 . .
Si2 C3 H3A 109.5 . .
Si2 C3 H3B 109.5 . .
H3A C3 H3B 109.5 . .
Si2 C3 H3C 109.5 . .
H3A C3 H3C 109.5 . .
H3B C3 H3C 109.5 . .
Si3 C4 H4A 109.5 . .
Si3 C4 H4B 109.5 . .
H4A C4 H4B 109.5 . .
Si3 C4 H4C 109.5 . .
H4A C4 H4C 109.5 . .
H4B C4 H4C 109.5 . .
Si3 C5 H5A 109.5 . .
Si3 C5 H5B 109.5 . .
H5A C5 H5B 109.5 . .
Si3 C5 H5C 109.5 . .
H5A C5 H5C 109.5 . .
H5B C5 H5C 109.5 . .
Si3 C6 H6A 109.5 . .
Si3 C6 H6B 109.5 . .
H6A C6 H6B 109.5 . .
Si3 C6 H6C 109.5 . .
H6A C6 H6C 109.5 . .
H6B C6 H6C 109.5 . .
Si4 C7 H7A 109.5 . .
Si4 C7 H7B 109.5 . .
H7A C7 H7B 109.5 . .
Si4 C7 H7C 109.5 . .
H7A C7 H7C 109.5 . .
H7B C7 H7C 109.5 . .
Si4 C8 H8A 109.5 . .
Si4 C8 H8B 109.5 . .
H8A C8 H8B 109.5 . .
Si4 C8 H8C 109.5 . .
H8A C8 H8C 109.5 . .
H8B C8 H8C 109.5 . .
Si4 C9 H9A 109.5 . .
Si4 C9 H9B 109.5 . .
H9A C9 H9B 109.5 . .
Si4 C9 H9C 109.5 . .
H9A C9 H9C 109.5 . .
H9B C9 H9C 109.5 . .
O1 C10 C11 104.7(2) . .
O1 C10 H10A 110.8 . .
C11 C10 H10A 110.8 . .
O1 C10 H10B 110.8 . .
C11 C10 H10B 110.8 . .
H10A C10 H10B 108.9 . .
C10 C11 C12 102.9(3) . .
C10 C11 H11A 111.2 . .
C12 C11 H11A 111.2 . .
C10 C11 H11B 111.2 . .
C12 C11 H11B 111.2 . .
H11A C11 H11B 109.1 . .
C13 C12 C11 103.6(3) . .
C13 C12 H12A 111.0 . .
C11 C12 H12A 111.0 . .
C13 C12 H12B 111.0 . .
C11 C12 H12B 111.0 . .
H12A C12 H12B 109.0 . .
O1 C13 C12 107.2(2) . .
O1 C13 H13A 110.3 . .
C12 C13 H13A 110.3 . .
O1 C13 H13B 110.3 . .
C12 C13 H13B 110.3 . .
H13A C13 H13B 108.5 . .
C18 C14 C21 80.8(18) . .
C18 C14 C19 94.7(19) . .
C21 C14 C19 105.8(10) . .
C18 C14 C17 72.8(17) . .
C21 C14 C17 106.4(10) . .
C19 C14 C17 22.5(7) . .
C20 C16 O3 98.5(17) . .
C20 C16 C19 54.5(14) . .
O3 C16 C19 100.6(10) . .
C20 C16 C17 75.2(15) . .
O3 C16 C17 103.7(9) . .
C19 C16 C17 21.2(6) . .
C19 C17 C18 103(2) . .
C19 C17 C14 77(2) . .
C18 C17 C14 26.4(6) . .
C19 C17 C16 76(2) . .
C18 C17 C16 101.6(9) . .
C14 C17 C16 101.4(9) . .
C19 C17 C20 47(2) . .
C18 C17 C20 110.9(9) . .
C14 C17 C20 97.4(9) . .
C16 C17 C20 29.8(6) . .
C14 C18 C17 80.8(18) . .
C14 C18 C21 72.5(17) . .
C17 C18 C21 106.4(9) . .
C14 C18 C19 61.7(17) . .
C17 C18 C19 19.8(6) . .
C21 C18 C19 94.5(8) . .
C17 C19 C20 113(3) . .
C17 C19 C14 80(2) . .
C20 C19 C14 114.8(13) . .
C17 C19 C16 82(2) . .
C20 C19 C16 31.6(8) . .
C14 C19 C16 103.6(11) . .
C17 C19 C18 57(2) . .
C20 C19 C18 115.8(13) . .
C14 C19 C18 23.6(6) . .
C16 C19 C18 93.5(9) . .
C16 C20 C19 93.9(18) . .
C16 C20 C17 75.0(15) . .
C19 C20 C17 19.6(8) . .
C16 C20 O3 51.0(13) . .
C19 C20 O3 97.9(11) . .
C17 C20 O3 89.6(8) . .
O3 C21 C14 104.5(8) . .
O3 C21 C18 102.6(7) . .
C14 C21 C18 26.7(6) . .

loop_
_geom_bond_atom_site_label_1
_geom_bond_atom_site_label_2
_geom_bond_distance
_geom_bond_site_symmetry_2
Fe1 O1 2.1060(17) .
Fe1 O1 2.1060(17) 2_655
Fe1 Si1 2.5444(8) 2_655
Fe1 Si1 2.5445(8) .
Si1 Si4 2.3494(11) .
Si1 Si3 2.3565(11) .
Si1 Si2 2.3626(10) .
Si2 C2 1.886(3) .
Si2 C3 1.886(3) .
Si2 C1 1.892(3) .
Si3 C4 1.879(3) .
Si3 C5 1.880(4) .
Si3 C6 1.883(3) .
Si4 C7 1.873(3) .
Si4 C9 1.880(3) .
Si4 C8 1.885(3) .
O1 C10 1.446(3) .
O1 C13 1.449(3) .
O3 C16 1.286(12) .
O3 C21 1.402(8) .
O3 C20 1.637(15) .
C1 H1A 0.9800 .
C1 H1B 0.9800 .
C1 H1C 0.9800 .
C2 H2A 0.9800 .
C2 H2B 0.9800 .
C2 H2C 0.9800 .
C3 H3A 0.9800 .
C3 H3B 0.9800 .
C3 H3C 0.9800 .
C4 H4A 0.9800 .
C4 H4B 0.9800 .
C4 H4C 0.9800 .
C5 H5A 0.9800 .
C5 H5B 0.9800 .
C5 H5C 0.9800 .
C6 H6A 0.9800 .
C6 H6B 0.9800 .
C6 H6C 0.9800 .
C7 H7A 0.9800 .
C7 H7B 0.9800 .
C7 H7C 0.9800 .
C8 H8A 0.9800 .
C8 H8B 0.9800 .
C8 H8C 0.9800 .
C9 H9A 0.9800 .
C9 H9B 0.9800 .
C9 H9C 0.9800 .
C10 C11 1.485(4) .
C10 H10A 0.9900 .
C10 H10B 0.9900 .
C11 C12 1.525(5) .
C11 H11A 0.9900 .
C11 H11B 0.9900 .
C12 C13 1.486(4) .
C12 H12A 0.9900 .
C12 H12B 0.9900 .
C13 H13A 0.9900 .
C13 H13B 0.9900 .
C14 C18 0.689(16) .
C14 C21 1.461(14) .
C14 C19 1.514(18) .
C14 C17 1.531(17) .
C16 C20 0.840(17) .
C16 C19 1.599(19) .
C16 C17 1.631(17) .
C17 C19 0.594(17) .
C17 C18 1.482(15) .
C17 C20 1.632(19) .
C18 C21 1.512(14) .
C18 C19 1.714(18) .
C19 C20 1.305(18) .

loop_
_geom_torsion_atom_site_label_1
_geom_torsion_atom_site_label_2
_geom_torsion_atom_site_label_3
_geom_torsion_atom_site_label_4
_geom_torsion
C13 O1 C10 C11 -24.7(3)
Fe1 O1 C10 C11 177.8(2)
O1 C10 C11 C12 35.4(4)
C10 C11 C12 C13 -32.9(4)
C10 O1 C13 C12 3.4(4)
Fe1 O1 C13 C12 162.4(2)
C11 C12 C13 O1 18.5(4)
C21 O3 C16 C20 -79.2(18)
C21 O3 C16 C19 -23.9(14)
C20 O3 C16 C19 55.3(15)
C21 O3 C16 C17 -2.5(14)
C20 O3 C16 C17 76.7(16)
C18 C14 C17 C19 166(3)
C21 C14 C17 C19 92(2)
C21 C14 C17 C18 -74.6(17)
C19 C14 C17 C18 -166(3)
C18 C14 C17 C16 93.2(19)
C21 C14 C17 C16 18.7(12)
C19 C14 C17 C16 -73(2)
C18 C14 C17 C20 123.2(19)
C21 C14 C17 C20 48.7(12)
C19 C14 C17 C20 -43(2)
C20 C16 C17 C19 11(2)
O3 C16 C17 C19 -84(2)
C20 C16 C17 C18 111.9(16)
O3 C16 C17 C18 16.6(13)
C19 C16 C17 C18 101(2)
C20 C16 C17 C14 85.0(17)
O3 C16 C17 C14 -10.3(13)
C19 C16 C17 C14 74(2)
O3 C16 C17 C20 -95.3(17)
C19 C16 C17 C20 -11(2)
C21 C14 C18 C17 110.5(7)
C19 C14 C18 C17 5.2(11)
C19 C14 C18 C21 -105.3(10)
C17 C14 C18 C21 -110.5(7)
C21 C14 C18 C19 105.3(10)
C17 C14 C18 C19 -5.2(11)
C19 C17 C18 C14 -14(3)
C16 C17 C18 C14 -92.2(19)
C20 C17 C18 C14 -63(2)
C19 C17 C18 C21 55(3)
C14 C17 C18 C21 68.6(16)
C16 C17 C18 C21 -23.6(12)
C20 C17 C18 C21 6.0(14)
C14 C17 C18 C19 14(3)
C16 C17 C18 C19 -78(2)
C20 C17 C18 C19 -49(2)
C18 C17 C19 C20 -106.7(18)
C14 C17 C19 C20 -112.9(19)
C16 C17 C19 C20 -7.6(17)
C18 C17 C19 C14 6.2(13)
C16 C17 C19 C14 105.3(8)
C20 C17 C19 C14 112.9(19)
C18 C17 C19 C16 -99.1(12)
C14 C17 C19 C16 -105.3(8)
C20 C17 C19 C16 7.6(17)
C14 C17 C19 C18 -6.2(13)
C16 C17 C19 C18 99.1(12)
C20 C17 C19 C18 106.7(18)
C18 C14 C19 C17 -13(3)
C21 C14 C19 C17 -95(2)
C18 C14 C19 C20 98(2)
C21 C14 C19 C20 16.3(18)
C17 C14 C19 C20 111(3)
C18 C14 C19 C16 67(2)
C21 C14 C19 C16 -15.2(14)
C17 C14 C19 C16 80(2)
C21 C14 C19 C18 -81.7(18)
C17 C14 C19 C18 13(3)
C20 C16 C19 C17 -167(3)
O3 C16 C19 C17 101(2)
O3 C16 C19 C20 -92.9(18)
C17 C16 C19 C20 167(3)
C20 C16 C19 C14 115(2)
O3 C16 C19 C14 22.5(14)
C17 C16 C19 C14 -78(2)
C20 C16 C19 C18 137.0(19)
O3 C16 C19 C18 44.1(11)
C17 C16 C19 C18 -56.5(19)
C14 C18 C19 C17 165(3)
C21 C18 C19 C17 -128(2)
C14 C18 C19 C20 -93(2)
C17 C18 C19 C20 102(3)
C21 C18 C19 C20 -26.0(16)
C17 C18 C19 C14 -165(3)
C21 C18 C19 C14 67.4(18)
C14 C18 C19 C16 -117(2)
C17 C18 C19 C16 79(2)
C21 C18 C19 C16 -49.3(10)
O3 C16 C20 C19 97.0(13)
C17 C16 C20 C19 -5.0(11)
O3 C16 C20 C17 102.0(9)
C19 C16 C20 C17 5.0(11)
C19 C16 C20 O3 -97.0(13)
C17 C16 C20 O3 -102.0(9)
C17 C19 C20 C16 15(3)
C14 C19 C20 C16 -75(2)
C18 C19 C20 C16 -49(2)
C14 C19 C20 C17 -90(3)
C16 C19 C20 C17 -15(3)
C18 C19 C20 C17 -64(2)
C17 C19 C20 O3 66(3)
C14 C19 C20 O3 -24.1(16)
C16 C19 C20 O3 51.2(13)
C18 C19 C20 O3 2.1(16)
C19 C17 C20 C16 -165(3)
C18 C17 C20 C16 -76.6(17)
C14 C17 C20 C16 -100.0(16)
C18 C17 C20 C19 88(3)
C14 C17 C20 C19 65(3)
C16 C17 C20 C19 165(3)
C19 C17 C20 O3 -115(3)
C18 C17 C20 O3 -27.1(12)
C14 C17 C20 O3 -50.5(10)
C16 C17 C20 O3 49.5(12)
C21 O3 C20 C16 114.7(17)
C16 O3 C20 C19 -88.6(19)
C21 O3 C20 C19 26.1(14)
C16 O3 C20 C17 -70.9(16)
C21 O3 C20 C17 43.8(10)
C16 O3 C21 C14 15.0(13)
C20 O3 C21 C14 -17.1(11)
C16 O3 C21 C18 -12.5(12)
C20 O3 C21 C18 -44.6(10)
C18 C14 C21 O3 -89.3(18)
C19 C14 C21 O3 3.0(12)
C17 C14 C21 O3 -20.4(12)
C19 C14 C21 C18 92.3(19)
C17 C14 C21 C18 68.9(17)
C14 C18 C21 O3 97.3(18)
C17 C18 C21 O3 22.7(11)
C19 C18 C21 O3 38.8(9)
C17 C18 C21 C14 -74.5(17)
C19 C18 C21 C14 -58.4(16)
